data_1563914
loop_
_publ_author_name
'Raje, Sakthi'
'Angamuthu, Raja'

_publ_section_title
;
 Tetranuclear nickel cubane cluster formed by the hydrolysis of nickel
 koneramine complex
;
_journal_name_full 'Inorganica Chimica Acta'
_journal_page_first 258
_journal_page_last 261
_journal_paper_doi 10.1016/j.ica.2018.08.006
_journal_volume 483
_journal_year 2018
_chemical_formula_moiety 'C24 H32 Cl4 N4 Ni4 O8'
_chemical_formula_sum 'C24 H32 Cl4 N4 Ni4 O8'
_chemical_formula_weight 881.17
_space_group_crystal_system monoclinic
_space_group_IT_number 15
_space_group_name_Hall '-C 2yc'
_space_group_name_H-M_alt 'C 1 2/c 1'
_atom_sites_solution_hydrogens mixed
_audit_creation_method SHELXL-2014/7
_cell_angle_alpha 90
_cell_angle_beta 103.6760(10)
_cell_angle_gamma 90
_cell_formula_units_Z 4
_cell_length_a 14.7334(9)
_cell_length_b 17.7778(11)
_cell_length_c 14.1233(9)
_cell_measurement_reflns_used 9998
_cell_measurement_temperature 100(2)
_cell_measurement_theta_max 28.312
_cell_measurement_theta_min 2.730
_cell_volume 3594.4(4)
_computing_cell_refinement 'Bruker Apex 2'
_computing_data_collection 'Bruker Apex 2'
_computing_data_reduction 'Bruker Apex 2'
_computing_molecular_graphics 'Bruker SHELXTL (Sheldrick, 2008)'
_computing_publication_material 'Bruker SHELXTL (Sheldrick, 2008)'
_computing_structure_refinement 'SHELXL-2014/7 (Sheldrick, 2008)'
_computing_structure_solution 'SHELXT (Sheldrick 2008)'
_diffrn_ambient_temperature 100(2)
_diffrn_measured_fraction_theta_full 0.997
_diffrn_measured_fraction_theta_max 0.996
_diffrn_measurement_device_type 'Bruker Apex 2'
_diffrn_measurement_method '\w scans'
_diffrn_radiation_type MoK\a
_diffrn_radiation_wavelength 0.71073
_diffrn_reflns_av_R_equivalents 0.0273
_diffrn_reflns_av_unetI/netI 0.0244
_diffrn_reflns_Laue_measured_fraction_full 0.997
_diffrn_reflns_Laue_measured_fraction_max 0.996
_diffrn_reflns_limit_h_max 19
_diffrn_reflns_limit_h_min -18
_diffrn_reflns_limit_k_max 23
_diffrn_reflns_limit_k_min -23
_diffrn_reflns_limit_l_max 16
_diffrn_reflns_limit_l_min -18
_diffrn_reflns_number 15204
_diffrn_reflns_point_group_measured_fraction_full 0.997
_diffrn_reflns_point_group_measured_fraction_max 0.996
_diffrn_reflns_theta_full 25.500
_diffrn_reflns_theta_max 28.323
_diffrn_reflns_theta_min 2.291
_exptl_absorpt_coefficient_mu 2.407
_exptl_absorpt_correction_T_max 0.7457
_exptl_absorpt_correction_T_min 0.5801
_exptl_absorpt_correction_type multi-scan
_exptl_absorpt_process_details 'Sadabs (Sheldrick, 1996)'
_exptl_crystal_colour green-blue
_exptl_crystal_density_diffrn 1.628
_exptl_crystal_description prism
_exptl_crystal_F_000 1792
_exptl_crystal_size_max 0.35
_exptl_crystal_size_mid 0.24
_exptl_crystal_size_min 0.17
_refine_diff_density_max 0.505
_refine_diff_density_min -0.478
_refine_diff_density_rms 0.068
_refine_ls_extinction_coef 0.00044(9)
_refine_ls_extinction_expression Fc^*^=kFc[1+0.001xFc^2^\l^3^/sin(2\q)]^-1/4^
_refine_ls_extinction_method 'SHELXL-2014/7 (Sheldrick 2014'
_refine_ls_goodness_of_fit_ref 1.060
_refine_ls_hydrogen_treatment mixed
_refine_ls_matrix_type full
_refine_ls_number_parameters 217
_refine_ls_number_reflns 4477
_refine_ls_number_restraints 0
_refine_ls_restrained_S_all 1.060
_refine_ls_R_factor_all 0.0266
_refine_ls_R_factor_gt 0.0229
_refine_ls_shift/su_max 0.002
_refine_ls_shift/su_mean 0.000
_refine_ls_structure_factor_coef Fsqd
_refine_ls_weighting_details 'w=1/[\s^2^(Fo^2^)+(0.0288P)^2^+3.3032P] where P=(Fo^2^+2Fc^2^)/3'
_refine_ls_weighting_scheme calc
_refine_ls_wR_factor_gt 0.0573
_refine_ls_wR_factor_ref 0.0591
_reflns_Friedel_coverage 0.000
_reflns_Friedel_fraction_full .
_reflns_Friedel_fraction_max .
_reflns_number_gt 4082
_reflns_number_total 4477
_reflns_threshold_expression 'I > 2\s(I)'
_cod_data_source_file ICA-2018-483-258.cif
_cod_data_source_block shelx
_cod_original_sg_symbol_H-M 'C 2/c'
_cod_database_code 1563914
_shelx_shelxl_version_number 2014/7
_shelx_space_group_comment
;
The symmetry employed for this shelxl refinement is uniquely defined
by the following loop, which should always be used as a source of
symmetry information in preference to the above space-group names.
They are only intended as comments.
;

loop_
_space_group_symop_operation_xyz
'x, y, z'
'-x, y, -z+1/2'
'x+1/2, y+1/2, z'
'-x+1/2, y+1/2, -z+1/2'
'-x, -y, -z'
'x, -y, z-1/2'
'-x+1/2, -y+1/2, -z'
'x+1/2, -y+1/2, z-1/2'

loop_
_atom_site_label
_atom_site_type_symbol
_atom_site_fract_x
_atom_site_fract_y
_atom_site_fract_z
_atom_site_U_iso_or_equiv
_atom_site_adp_type
_atom_site_occupancy
_atom_site_site_symmetry_order
_atom_site_calc_flag
_atom_site_refinement_flags_posn
_atom_site_refinement_flags_adp
_atom_site_refinement_flags_occupancy
_atom_site_disorder_assembly
_atom_site_disorder_group
Ni1 Ni 0.57985(2) 0.20188(2) 0.34746(2) 0.01179(6) Uani 1 1 d . . . . .
Ni2 Ni 0.57557(2) 0.32242(2) 0.18695(2) 0.01245(6) Uani 1 1 d . . . . .
Cl1 Cl 0.74432(3) 0.19192(2) 0.38116(3) 0.01969(9) Uani 1 1 d . . . . .
Cl2 Cl 0.57077(3) 0.33582(3) 0.01841(3) 0.02866(10) Uani 1 1 d . . . . .
O1A O 0.43793(7) 0.20627(6) 0.30519(7) 0.0127(2) Uani 1 1 d . . . . .
O1B O 0.56932(7) 0.31614(6) 0.32978(7) 0.01171(19) Uani 1 1 d . . . . .
O1WA O 0.58344(9) 0.21533(7) 0.49751(8) 0.0180(2) Uani 1 1 d . . . . .
H1W2 H 0.6340(18) 0.2337(15) 0.5231(17) 0.046(7) Uiso 1 1 d . . . . .
H1W1 H 0.5443(17) 0.2488(15) 0.4999(16) 0.040(7) Uiso 1 1 d . . . . .
O1WB O 0.72099(9) 0.31285(8) 0.22226(11) 0.0262(3) Uani 1 1 d . . . . .
H1W4 H 0.735(2) 0.2763(18) 0.260(2) 0.063(9) Uiso 1 1 d . . . . .
H1W3 H 0.751(2) 0.3023(15) 0.185(2) 0.056(9) Uiso 1 1 d . . . . .
N1A N 0.55091(10) 0.09026(7) 0.36459(9) 0.0172(3) Uani 1 1 d . . . . .
N1B N 0.59793(9) 0.43356(7) 0.22653(9) 0.0160(3) Uani 1 1 d . . . . .
C1A C 0.61040(13) 0.03159(9) 0.37928(11) 0.0222(3) Uani 1 1 d . . . . .
H1AA H 0.6743 0.0402 0.3805 0.027 Uiso 1 1 calc R U . . .
C2A C 0.58119(15) -0.04096(9) 0.39263(12) 0.0281(4) Uani 1 1 d . . . . .
H2AA H 0.6245 -0.0814 0.4035 0.034 Uiso 1 1 calc R U . . .
C3A C 0.48814(15) -0.05340(9) 0.38983(12) 0.0293(4) Uani 1 1 d . . . . .
H3AA H 0.4666 -0.1027 0.3984 0.035 Uiso 1 1 calc R U . . .
C4A C 0.42650(13) 0.00661(9) 0.37451(12) 0.0239(4) Uani 1 1 d . . . . .
H4AA H 0.3621 -0.0010 0.3719 0.029 Uiso 1 1 calc R U . . .
C5A C 0.46065(12) 0.07844(9) 0.36302(10) 0.0183(3) Uani 1 1 d . . . . .
C6A C 0.39871(11) 0.14772(9) 0.35009(11) 0.0185(3) Uani 1 1 d . . . . .
H6AA H 0.3361 0.1349 0.3095 0.022 Uiso 1 1 calc R U . . .
H6AB H 0.3911 0.1648 0.4145 0.022 Uiso 1 1 calc R U . . .
C1B C 0.59313(12) 0.49433(9) 0.16863(13) 0.0230(3) Uani 1 1 d . . . . .
H1BA H 0.5733 0.4880 0.1000 0.028 Uiso 1 1 calc R U . . .
C2B C 0.61608(13) 0.56556(10) 0.20582(15) 0.0300(4) Uani 1 1 d . . . . .
H2BA H 0.6114 0.6077 0.1636 0.036 Uiso 1 1 calc R U . . .
C3B C 0.64593(13) 0.57440(10) 0.30561(15) 0.0300(4) Uani 1 1 d . . . . .
H3BA H 0.6629 0.6227 0.3328 0.036 Uiso 1 1 calc R U . . .
C4B C 0.65077(11) 0.51234(9) 0.36542(13) 0.0224(3) Uani 1 1 d . . . . .
H4BA H 0.6710 0.5174 0.4342 0.027 Uiso 1 1 calc R U . . .
C5B C 0.62563(10) 0.44221(8) 0.32352(11) 0.0160(3) Uani 1 1 d . . . . .
C6B C 0.62718(11) 0.37196(8) 0.38403(11) 0.0164(3) Uani 1 1 d . . . . .
H6BA H 0.6920 0.3528 0.4047 0.020 Uiso 1 1 calc R U . . .
H6BB H 0.6052 0.3840 0.4433 0.020 Uiso 1 1 calc R U . . .

loop_
_atom_site_aniso_label
_atom_site_aniso_U_11
_atom_site_aniso_U_22
_atom_site_aniso_U_33
_atom_site_aniso_U_23
_atom_site_aniso_U_13
_atom_site_aniso_U_12
Ni1 0.01344(10) 0.00916(10) 0.01102(10) 0.00014(6) -0.00064(7) 0.00016(6)
Ni2 0.01407(10) 0.01201(10) 0.01183(10) -0.00074(7) 0.00417(7) -0.00135(7)
Cl1 0.01468(17) 0.02050(18) 0.02044(18) -0.00512(14) -0.00273(13) 0.00349(13)
Cl2 0.0416(3) 0.0317(2) 0.01519(18) 0.00018(16) 0.01175(16) -0.01086(18)
O1A 0.0157(5) 0.0097(5) 0.0123(5) 0.0028(4) 0.0023(4) -0.0016(4)
O1B 0.0145(5) 0.0087(4) 0.0112(4) -0.0013(4) 0.0015(4) -0.0012(4)
O1WA 0.0199(6) 0.0170(5) 0.0149(5) 0.0005(4) -0.0003(4) -0.0024(5)
O1WB 0.0169(6) 0.0255(6) 0.0370(7) 0.0006(6) 0.0083(5) 0.0006(5)
N1A 0.0247(7) 0.0115(6) 0.0127(6) 0.0012(5) -0.0007(5) 0.0000(5)
N1B 0.0164(6) 0.0128(6) 0.0199(6) 0.0017(5) 0.0062(5) -0.0025(5)
C1A 0.0321(9) 0.0146(7) 0.0169(7) 0.0008(6) -0.0004(6) 0.0041(6)
C2A 0.0495(12) 0.0131(7) 0.0191(8) 0.0014(6) 0.0028(7) 0.0057(7)
C3A 0.0553(12) 0.0113(7) 0.0189(8) 0.0025(6) 0.0039(7) -0.0061(7)
C4A 0.0367(10) 0.0172(7) 0.0164(7) 0.0023(6) 0.0034(6) -0.0091(7)
C5A 0.0278(8) 0.0147(7) 0.0103(6) 0.0027(5) 0.0001(6) -0.0040(6)
C6A 0.0191(7) 0.0174(7) 0.0185(7) 0.0063(6) 0.0032(6) -0.0045(6)
C1B 0.0230(8) 0.0200(8) 0.0274(8) 0.0080(7) 0.0089(6) -0.0031(6)
C2B 0.0317(10) 0.0170(8) 0.0432(11) 0.0095(8) 0.0127(8) -0.0055(7)
C3B 0.0288(9) 0.0140(7) 0.0475(11) -0.0023(7) 0.0098(8) -0.0081(7)
C4B 0.0211(8) 0.0158(7) 0.0297(9) -0.0054(6) 0.0051(6) -0.0034(6)
C5B 0.0131(7) 0.0135(7) 0.0214(7) -0.0020(6) 0.0043(5) -0.0017(5)
C6B 0.0203(7) 0.0124(7) 0.0148(7) -0.0029(5) 0.0011(5) -0.0034(6)

loop_
_atom_type_symbol
_atom_type_description
_atom_type_scat_dispersion_real
_atom_type_scat_dispersion_imag
_atom_type_scat_source
C C 0.0033 0.0016 'International Tables Vol C Tables 4.2.6.8 and 6.1.1.4'
H H 0.0000 0.0000 'International Tables Vol C Tables 4.2.6.8 and 6.1.1.4'
N N 0.0061 0.0033 'International Tables Vol C Tables 4.2.6.8 and 6.1.1.4'
O O 0.0106 0.0060 'International Tables Vol C Tables 4.2.6.8 and 6.1.1.4'
Cl Cl 0.1484 0.1585 'International Tables Vol C Tables 4.2.6.8 and 6.1.1.4'
Ni Ni 0.3393 1.1124 'International Tables Vol C Tables 4.2.6.8 and 6.1.1.4'

loop_
_geom_angle_atom_site_label_1
_geom_angle_atom_site_label_2
_geom_angle_atom_site_label_3
_geom_angle
_geom_angle_site_symmetry_1
_geom_angle_site_symmetry_3
O1A Ni1 O1B 83.30(4) . .
O1A Ni1 N1A 81.04(5) . .
O1B Ni1 N1A 163.71(5) . .
O1A Ni1 O1A 80.11(5) . 2_655
O1B Ni1 O1A 81.45(4) . 2_655
N1A Ni1 O1A 100.18(4) . 2_655
O1A Ni1 O1WA 94.01(5) . .
O1B Ni1 O1WA 89.62(4) . .
N1A Ni1 O1WA 87.03(5) . .
O1A Ni1 O1WA 169.79(4) 2_655 .
O1A Ni1 Cl1 174.35(3) . .
O1B Ni1 Cl1 98.25(3) . .
N1A Ni1 Cl1 97.77(4) . .
O1A Ni1 Cl1 94.72(3) 2_655 .
O1WA Ni1 Cl1 91.44(4) . .
O1B Ni2 N1B 79.98(5) . .
O1B Ni2 O1A 82.29(4) . 2_655
N1B Ni2 O1A 161.71(5) . 2_655
O1B Ni2 O1WB 92.46(5) . .
N1B Ni2 O1WB 85.65(5) . .
O1A Ni2 O1WB 90.69(5) 2_655 .
O1B Ni2 O1B 79.97(4) . 2_655
N1B Ni2 O1B 100.09(5) . 2_655
O1A Ni2 O1B 81.10(4) 2_655 2_655
O1WB Ni2 O1B 169.47(5) . 2_655
O1B Ni2 Cl2 175.08(3) . .
N1B Ni2 Cl2 98.09(4) . .
O1A Ni2 Cl2 99.93(3) 2_655 .
O1WB Ni2 Cl2 91.90(5) . .
O1B Ni2 Cl2 95.98(3) 2_655 .
C6A O1A Ni1 109.95(9) . .
C6A O1A Ni2 130.80(10) . 2_655
Ni1 O1A Ni2 97.29(4) . 2_655
C6A O1A Ni1 117.81(9) . 2_655
Ni1 O1A Ni1 99.73(5) . 2_655
Ni2 O1A Ni1 95.79(4) 2_655 2_655
C6B O1B Ni2 109.58(8) . .
C6B O1B Ni1 127.80(9) . .
Ni2 O1B Ni1 98.90(4) . .
C6B O1B Ni2 119.52(9) . 2_655
Ni2 O1B Ni2 99.69(4) . 2_655
Ni1 O1B Ni2 96.45(4) . 2_655
Ni1 O1WA H1W2 107.0(17) . .
Ni1 O1WA H1W1 105.5(16) . .
H1W2 O1WA H1W1 105(2) . .
Ni2 O1WB H1W4 108(2) . .
Ni2 O1WB H1W3 124(2) . .
H1W4 O1WB H1W3 98(3) . .
C5A N1A C1A 119.21(14) . .
C5A N1A Ni1 112.43(10) . .
C1A N1A Ni1 128.33(12) . .
C5B N1B C1B 119.17(14) . .
C5B N1B Ni2 112.18(10) . .
C1B N1B Ni2 128.53(11) . .
N1A C1A C2A 121.99(17) . .
N1A C1A H1AA 119.0 . .
C2A C1A H1AA 119.0 . .
C3A C2A C1A 118.91(17) . .
C3A C2A H2AA 120.5 . .
C1A C2A H2AA 120.5 . .
C2A C3A C4A 119.44(16) . .
C2A C3A H3AA 120.3 . .
C4A C3A H3AA 120.3 . .
C3A C4A C5A 118.81(17) . .
C3A C4A H4AA 120.6 . .
C5A C4A H4AA 120.6 . .
N1A C5A C4A 121.64(15) . .
N1A C5A C6A 116.13(13) . .
C4A C5A C6A 122.22(15) . .
O1A C6A C5A 110.73(13) . .
O1A C6A H6AA 109.5 . .
C5A C6A H6AA 109.5 . .
O1A C6A H6AB 109.5 . .
C5A C6A H6AB 109.5 . .
H6AA C6A H6AB 108.1 . .
N1B C1B C2B 122.09(16) . .
N1B C1B H1BA 119.0 . .
C2B C1B H1BA 119.0 . .
C1B C2B C3B 118.81(16) . .
C1B C2B H2BA 120.6 . .
C3B C2B H2BA 120.6 . .
C4B C3B C2B 119.39(16) . .
C4B C3B H3BA 120.3 . .
C2B C3B H3BA 120.3 . .
C3B C4B C5B 119.04(16) . .
C3B C4B H4BA 120.5 . .
C5B C4B H4BA 120.5 . .
N1B C5B C4B 121.49(14) . .
N1B C5B C6B 116.29(13) . .
C4B C5B C6B 122.22(14) . .
O1B C6B C5B 110.37(12) . .
O1B C6B H6BA 109.6 . .
C5B C6B H6BA 109.6 . .
O1B C6B H6BB 109.6 . .
C5B C6B H6BB 109.6 . .
H6BA C6B H6BB 108.1 . .

loop_
_geom_bond_atom_site_label_1
_geom_bond_atom_site_label_2
_geom_bond_distance
_geom_bond_site_symmetry_2
Ni1 O1A 2.0357(11) .
Ni1 O1B 2.0480(10) .
Ni1 N1A 2.0560(13) .
Ni1 O1A 2.1107(10) 2_655
Ni1 O1WA 2.1209(11) .
Ni1 Cl1 2.3633(4) .
Ni2 O1B 2.0441(10) .
Ni2 N1B 2.0586(13) .
Ni2 O1A 2.0800(10) 2_655
Ni2 O1WB 2.0888(13) .
Ni2 O1B 2.0944(11) 2_655
Ni2 Cl2 2.3765(5) .
O1A C6A 1.4117(17) .
O1A Ni2 2.0800(10) 2_655
O1A Ni1 2.1107(10) 2_655
O1B C6B 1.4105(17) .
O1B Ni2 2.0944(11) 2_655
O1WA H1W2 0.82(3) .
O1WA H1W1 0.83(3) .
O1WB H1W4 0.83(3) .
O1WB H1W3 0.79(3) .
N1A C5A 1.341(2) .
N1A C1A 1.346(2) .
N1B C5B 1.342(2) .
N1B C1B 1.347(2) .
C1A C2A 1.387(2) .
C1A H1AA 0.9500 .
C2A C3A 1.380(3) .
C2A H2AA 0.9500 .
C3A C4A 1.385(3) .
C3A H3AA 0.9500 .
C4A C5A 1.396(2) .
C4A H4AA 0.9500 .
C5A C6A 1.518(2) .
C6A H6AA 0.9900 .
C6A H6AB 0.9900 .
C1B C2B 1.382(2) .
C1B H1BA 0.9500 .
C2B C3B 1.383(3) .
C2B H2BA 0.9500 .
C3B C4B 1.381(2) .
C3B H3BA 0.9500 .
C4B C5B 1.392(2) .
C4B H4BA 0.9500 .
C5B C6B 1.510(2) .
C6B H6BA 0.9900 .
C6B H6BB 0.9900 .

loop_
_geom_hbond_atom_site_label_D
_geom_hbond_atom_site_label_H
_geom_hbond_atom_site_label_A
_geom_hbond_distance_DH
_geom_hbond_distance_HA
_geom_hbond_distance_DA
_geom_hbond_angle_DHA
_geom_hbond_site_symmetry_A
O1WA H1W2 Cl1 0.82(3) 2.38(3) 3.1684(12) 164(2) 7_656
O1WA H1W1 Cl2 0.83(3) 2.26(3) 3.0917(13) 171(2) 2_655
O1WB H1W4 Cl1 0.83(3) 2.26(3) 3.0679(15) 164(3) .
C1A H1AA Cl1 0.95 2.89 3.4630(18) 120.1 .
C6A H6AA Cl1 0.99 2.86 3.5314(16) 125.8 2_655
C1B H1BA Cl2 0.95 2.94 3.4957(19) 118.8 .
C2B H2BA Cl1 0.95 2.79 3.4612(18) 128.3 4_655
C6B H6BB Cl2 0.99 2.90 3.5661(16) 125.4 2_655

loop_
_geom_torsion_atom_site_label_1
_geom_torsion_atom_site_label_2
_geom_torsion_atom_site_label_3
_geom_torsion_atom_site_label_4
_geom_torsion
_geom_torsion_site_symmetry_1
_geom_torsion_site_symmetry_2
_geom_torsion_site_symmetry_3
_geom_torsion_site_symmetry_4
C5A N1A C1A C2A 0.2(2) . . . .
Ni1 N1A C1A C2A 177.97(12) . . . .
N1A C1A C2A C3A 0.6(3) . . . .
C1A C2A C3A C4A -0.4(2) . . . .
C2A C3A C4A C5A -0.5(2) . . . .
C1A N1A C5A C4A -1.2(2) . . . .
Ni1 N1A C5A C4A -179.29(12) . . . .
C1A N1A C5A C6A 177.66(13) . . . .
Ni1 N1A C5A C6A -0.46(16) . . . .
C3A C4A C5A N1A 1.3(2) . . . .
C3A C4A C5A C6A -177.43(14) . . . .
Ni1 O1A C6A C5A -33.44(14) . . . .
Ni2 O1A C6A C5A -152.89(10) 2_655 . . .
Ni1 O1A C6A C5A 79.81(13) 2_655 . . .
N1A C5A C6A O1A 22.90(18) . . . .
C4A C5A C6A O1A -158.28(14) . . . .
C5B N1B C1B C2B 0.2(2) . . . .
Ni2 N1B C1B C2B -175.63(13) . . . .
N1B C1B C2B C3B 0.8(3) . . . .
C1B C2B C3B C4B -0.9(3) . . . .
C2B C3B C4B C5B 0.2(3) . . . .
C1B N1B C5B C4B -0.9(2) . . . .
Ni2 N1B C5B C4B 175.50(12) . . . .
C1B N1B C5B C6B 178.61(14) . . . .
Ni2 N1B C5B C6B -4.95(16) . . . .
C3B C4B C5B N1B 0.8(2) . . . .
C3B C4B C5B C6B -178.75(15) . . . .
Ni2 O1B C6B C5B 35.17(14) . . . .
Ni1 O1B C6B C5B 154.10(10) . . . .
Ni2 O1B C6B C5B -78.83(13) 2_655 . . .
N1B C5B C6B O1B -20.39(18) . . . .
C4B C5B C6B O1B 159.16(14) . . . .
